data_9007829
loop_
_publ_author_name
'Fuhrmann, J.'
'Pickardt, J.'

_publ_section_title
;
 Synthesis and structure of magnesium iron thiosilicates (Mg1-xFex)2SiS4
;
_journal_name_full 'Acta Crystallographica, Section C'
_journal_page_first 1996
_journal_page_last 1998
_journal_paper_doi 10.1107/S0108270190002608
_journal_volume 46
_journal_year 1990
_chemical_formula_structural Mg1.4Fe0.6SiS4
_chemical_formula_sum 'Fe0.303 Mg0.697 S3 Si0.5'
_space_group_IT_number 62
_symmetry_space_group_name_Hall '-P 2ac 2n'
_symmetry_space_group_name_H-M 'P n m a'
_cell_angle_alpha 90
_cell_angle_beta 90
_cell_angle_gamma 90
_cell_length_a 12.633
_cell_length_b 7.348
_cell_length_c 5.901
_cell_formula_units_Z 4
_cell_volume 547.774
_database_code_amcsd 0010191
_exptl_crystal_density_diffrn 1.747
_cod_original_formula_sum 'Mg.697 Fe.303 Si.5 S3'
_cod_database_code 9007829
_amcsd_formula_title Mg1.4Fe0.6SiS4

loop_
_space_group_symop_operation_xyz
x,y,z
x,1/2-y,z
-x,1/2+y,-z
1/2-x,1/2+y,1/2+z
1/2+x,1/2-y,1/2-z
1/2+x,y,1/2-z
1/2-x,-y,1/2+z
-x,-y,-z

loop_
_atom_site_label
_atom_site_fract_x
_atom_site_fract_y
_atom_site_fract_z
_atom_site_occupancy
_atom_site_U_iso_or_equiv
MgM1 0.00000 0.00000 0.00000 0.28300 0.01140
FeM1 0.00000 0.00000 0.00000 0.21700 0.01140
MgM2 0.23039 0.25000 0.50848 0.41400 0.01039
FeM2 0.23039 0.25000 0.50848 0.08600 0.01039
Si 0.41096 0.25000 0.09344 0.50000 0.00760
S1 0.40830 0.25000 0.73625 0.50000 0.00887
S2 0.56613 0.25000 0.24055 0.50000 0.00899
S3 0.33430 0.02186 0.24750 1.00000 0.00925

loop_
_cod_related_entry_id
_cod_related_entry_database
_cod_related_entry_code
1 AMCSD 0010191
